data_4089422
loop_
_publ_author_name
'Li, Lei'
'Wu, Chunji'
'Liu, Dongtao'
'Li, Shihui'
'Cui, Dongmei'

_publ_section_title
;
 Binuclear Rare-Earth-Metal Alkyl Complexes Ligated by Phenylene-Bridged
 \b-Diketiminate Ligands: Synthesis, Characterization, and Catalysis
 toward Isoprene Polymerization
;
_journal_issue 11
_journal_name_full Organometallics
_journal_page_first 3203
_journal_paper_doi 10.1021/om400105t
_journal_volume 32
_journal_year 2013
_chemical_formula_sum 'C70 H126 N4 O2 Si4 Y2'
_chemical_formula_weight 1345.93
_space_group_IT_number 2
_space_group_name_Hall '-P 1'
_space_group_name_H-M_alt 'P -1'
_symmetry_cell_setting triclinic
_symmetry_space_group_name_H-M 'P -1'
_atom_sites_solution_hydrogens geom
_atom_sites_solution_primary direct
_atom_sites_solution_secondary difmap
_audit_creation_method SHELXL-97
_cell_angle_alpha 105.1880(10)
_cell_angle_beta 107.4220(10)
_cell_angle_gamma 113.4730(10)
_cell_formula_units_Z 2
_cell_length_a 15.4644(11)
_cell_length_b 17.9734(12)
_cell_length_c 18.0310(12)
_cell_measurement_reflns_used 2831
_cell_measurement_temperature 193(2)
_cell_measurement_theta_max 20.66
_cell_measurement_theta_min 2.24
_cell_volume 3948.0(5)
_computing_cell_refinement 'Bruker SMART'
_computing_data_collection 'Bruker SMART'
_computing_data_reduction 'Bruker SAINT'
_computing_molecular_graphics 'Bruker SHELXTL'
_computing_publication_material 'Bruker SHELXTL'
_computing_structure_refinement 'SHELXL-97 (Sheldrick, 1997)'
_computing_structure_solution 'SHELXS-97 (Sheldrick, 1990)'
_diffrn_ambient_temperature 193(2)
_diffrn_measured_fraction_theta_full 0.984
_diffrn_measured_fraction_theta_max 0.984
_diffrn_measurement_device_type 'CCD area detector'
_diffrn_measurement_method 'phi and omega scans'
_diffrn_radiation_monochromator graphite
_diffrn_radiation_source 'fine-focus sealed tube'
_diffrn_radiation_type MoK\a
_diffrn_radiation_wavelength 0.71073
_diffrn_reflns_av_R_equivalents 0.0375
_diffrn_reflns_av_sigmaI/netI 0.0984
_diffrn_reflns_limit_h_max 18
_diffrn_reflns_limit_h_min -15
_diffrn_reflns_limit_k_max 12
_diffrn_reflns_limit_k_min -21
_diffrn_reflns_limit_l_max 20
_diffrn_reflns_limit_l_min -21
_diffrn_reflns_number 19981
_diffrn_reflns_theta_full 25.05
_diffrn_reflns_theta_max 25.05
_diffrn_reflns_theta_min 1.31
_exptl_absorpt_coefficient_mu 1.564
_exptl_absorpt_correction_T_max 0.8226
_exptl_absorpt_correction_T_min 0.7150
_exptl_absorpt_correction_type none
_exptl_crystal_colour yellow
_exptl_crystal_density_diffrn 1.132
_exptl_crystal_density_method 'not measured'
_exptl_crystal_description block
_exptl_crystal_F_000 1448
_exptl_crystal_size_max 0.23
_exptl_crystal_size_mid 0.20
_exptl_crystal_size_min 0.13
_refine_diff_density_max 1.073
_refine_diff_density_min -1.102
_refine_diff_density_rms 0.082
_refine_ls_extinction_method none
_refine_ls_goodness_of_fit_ref 1.039
_refine_ls_hydrogen_treatment constr
_refine_ls_matrix_type full
_refine_ls_number_parameters 731
_refine_ls_number_reflns 13766
_refine_ls_number_restraints 15
_refine_ls_restrained_S_all 1.052
_refine_ls_R_factor_all 0.1192
_refine_ls_R_factor_gt 0.0677
_refine_ls_shift/su_max 0.018
_refine_ls_shift/su_mean 0.000
_refine_ls_structure_factor_coef Fsqd
_refine_ls_weighting_details 'calc w=1/[\s^2^(Fo^2^)+(0.0816P)^2^+0.0000P] where P=(Fo^2^+2Fc^2^)/3'
_refine_ls_weighting_scheme calc
_refine_ls_wR_factor_gt 0.1506
_refine_ls_wR_factor_ref 0.1759
_reflns_number_gt 8489
_reflns_number_total 13766
_reflns_threshold_expression >2sigma(I)
_cod_data_source_file om400105t_si_002.cif
_cod_data_source_block 1
_cod_depositor_comments
;
The following automatic conversions were performed:

data item '_symmetry_cell_setting' value 'Triclinic' was changed to
'triclinic' in accordance with the
/home/saulius/struct/COD-crude-data/automatic-downloads/DataCite-retrospective/ACS/depositions/lib/dictionaries/cif_core.dic
dictionary named 'cif_core.dic' version 2.4.2 last updated on
2011-04-26.

Automatic conversion script
Id: cif_fix_values 6909 2019-04-08 15:41:33Z antanas 
;
_cod_original_sg_symbol_H-M P-1
_cod_database_code 4089422

loop_
_symmetry_equiv_pos_as_xyz
'x, y, z'
'-x, -y, -z'

loop_
_atom_site_label
_atom_site_type_symbol
_atom_site_fract_x
_atom_site_fract_y
_atom_site_fract_z
_atom_site_U_iso_or_equiv
_atom_site_adp_type
_atom_site_occupancy
_atom_site_symmetry_multiplicity
_atom_site_calc_flag
_atom_site_refinement_flags
_atom_site_disorder_assembly
_atom_site_disorder_group
Y1 Y -0.01199(4) 0.78080(3) 0.17055(3) 0.03233(16) Uani 1 1 d . . .
Y2 Y 0.20932(4) 0.75722(3) 0.60391(3) 0.03785(17) Uani 1 1 d . . .
N1 N -0.1870(3) 0.6834(3) 0.1427(3) 0.0319(10) Uani 1 1 d . . .
N2 N 0.0038(3) 0.8227(3) 0.3108(2) 0.0306(10) Uani 1 1 d . . .
N3 N 0.2892(3) 0.8613(3) 0.5569(3) 0.0320(10) Uani 1 1 d . A .
N4 N 0.3281(3) 0.8882(3) 0.7339(2) 0.0306(10) Uani 1 1 d . A .
O1 O -0.0470(3) 0.7196(3) 0.0206(2) 0.0478(10) Uani 1 1 d . . .
O2 O 0.1438(3) 0.6548(2) 0.4591(2) 0.0462(10) Uani 1 1 d . A .
Si1 Si 0.24117(13) 0.77006(11) 0.20667(10) 0.0429(4) Uani 1 1 d . . .
Si2 Si 0.13128(15) 1.02338(13) 0.17401(12) 0.0607(5) Uani 1 1 d . . .
Si3 Si 0.3912(4) 0.6579(3) 0.6755(2) 0.0512(12) Uani 0.526(5) 1 d P A 1
Si4 Si -0.0479(3) 0.7436(3) 0.6205(3) 0.0516(11) Uani 0.521(4) 1 d P A 1
Si3B Si 0.3082(4) 0.6118(3) 0.6538(2) 0.0479(12) Uani 0.474(5) 1 d P A 2
Si4B Si -0.0688(3) 0.7054(3) 0.5576(4) 0.0634(14) Uani 0.479(4) 1 d P A 2
C1 C -0.3500(4) 0.6305(4) 0.1624(4) 0.0531(16) Uani 1 1 d . . .
H1A H -0.3915 0.6495 0.1280 0.080 Uiso 1 1 calc R . .
H1B H -0.3635 0.6322 0.2124 0.080 Uiso 1 1 calc R . .
H1C H -0.3705 0.5690 0.1269 0.080 Uiso 1 1 calc R . .
C2 C -0.2332(4) 0.6937(3) 0.1932(3) 0.0389(13) Uani 1 1 d . . .
C3 C -0.1798(4) 0.7610(4) 0.2774(3) 0.0454(15) Uani 1 1 d . . .
H3 H -0.2248 0.7684 0.3009 0.054 Uiso 1 1 calc R . .
C4 C -0.0718(4) 0.8195(3) 0.3333(3) 0.0397(13) Uani 1 1 d . . .
C5 C -0.0428(5) 0.8801(4) 0.4233(4) 0.0598(18) Uani 1 1 d . . .
H5A H 0.0058 0.8722 0.4654 0.090 Uiso 1 1 calc R . .
H5B H -0.1070 0.8644 0.4307 0.090 Uiso 1 1 calc R . .
H5C H -0.0083 0.9430 0.4324 0.090 Uiso 1 1 calc R . .
C6 C 0.1503(4) 0.8424(3) 0.4319(3) 0.0297(12) Uani 1 1 d . A .
H6 H 0.1056 0.7830 0.4232 0.036 Uiso 1 1 calc R . .
C7 C 0.1106(4) 0.8767(3) 0.3784(3) 0.0310(12) Uani 1 1 d . . .
C8 C 0.1767(4) 0.9625(3) 0.3891(3) 0.0403(14) Uani 1 1 d . . .
H8 H 0.1515 0.9859 0.3518 0.048 Uiso 1 1 calc R . .
C9 C 0.2789(4) 1.0131(4) 0.4541(4) 0.0437(14) Uani 1 1 d . . .
H9 H 0.3234 1.0719 0.4614 0.052 Uiso 1 1 calc R . .
C10 C 0.3193(4) 0.9816(3) 0.5091(3) 0.0395(14) Uani 1 1 d . A .
H10 H 0.3899 1.0186 0.5541 0.047 Uiso 1 1 calc R . .
C11 C 0.2541(4) 0.8933(3) 0.4977(3) 0.0324(12) Uani 1 1 d . . .
C12 C 0.4471(4) 0.8825(4) 0.5332(3) 0.0435(14) Uani 1 1 d . . .
H12A H 0.3976 0.8603 0.4728 0.065 Uiso 1 1 calc R A .
H12B H 0.4793 0.8456 0.5372 0.065 Uiso 1 1 calc R . .
H12C H 0.5027 0.9453 0.5548 0.065 Uiso 1 1 calc R . .
C13 C 0.3879(4) 0.8769(3) 0.5872(3) 0.0357(13) Uani 1 1 d . A .
C14 C 0.4415(4) 0.8844(4) 0.6691(3) 0.0420(14) Uani 1 1 d . A .
H14 H 0.4953 0.8698 0.6773 0.050 Uiso 1 1 calc R . .
C15 C 0.4222(4) 0.9124(4) 0.7421(3) 0.0423(14) Uani 1 1 d . A .
C16 C 0.5204(5) 0.9721(5) 0.8289(4) 0.075(2) Uani 1 1 d . . .
H16A H 0.5554 1.0339 0.8352 0.113 Uiso 1 1 calc R A .
H16B H 0.5691 0.9497 0.8322 0.113 Uiso 1 1 calc R . .
H16C H 0.5000 0.9710 0.8753 0.113 Uiso 1 1 calc R . .
C17 C 0.1087(4) 0.7269(4) 0.2004(3) 0.0427(14) Uani 1 1 d . . .
H17A H 0.1182 0.7251 0.2565 0.051 Uiso 1 1 calc R . .
H17B H 0.0674 0.6632 0.1569 0.051 Uiso 1 1 calc R . .
C18 C 0.2373(5) 0.7662(4) 0.1009(4) 0.0631(18) Uani 1 1 d . . .
H18A H 0.1840 0.7054 0.0549 0.095 Uiso 1 1 calc R . .
H18B H 0.3070 0.7818 0.1038 0.095 Uiso 1 1 calc R . .
H18C H 0.2190 0.8095 0.0888 0.095 Uiso 1 1 calc R . .
C19 C 0.3045(6) 0.7053(5) 0.2359(5) 0.076(2) Uani 1 1 d . . .
H19A H 0.3219 0.7158 0.2960 0.115 Uiso 1 1 calc R . .
H19B H 0.3694 0.7254 0.2291 0.115 Uiso 1 1 calc R . .
H19C H 0.2552 0.6408 0.1979 0.115 Uiso 1 1 calc R . .
C20 C 0.3324(5) 0.8893(4) 0.2892(4) 0.070(2) Uani 1 1 d . . .
H20A H 0.3063 0.9269 0.2724 0.105 Uiso 1 1 calc R . .
H20B H 0.4034 0.9102 0.2932 0.105 Uiso 1 1 calc R . .
H20C H 0.3355 0.8936 0.3453 0.105 Uiso 1 1 calc R . .
C21 C 0.0235(4) 0.9224(4) 0.1670(4) 0.0478(15) Uani 1 1 d . . .
H21A H -0.0367 0.9034 0.1122 0.057 Uiso 1 1 calc R . .
H21B H 0.0076 0.9492 0.2128 0.057 Uiso 1 1 calc R . .
C22 C 0.1958(7) 0.9949(6) 0.1080(6) 0.119(4) Uani 1 1 d . . .
H22A H 0.2226 0.9581 0.1257 0.179 Uiso 1 1 calc R . .
H22B H 0.2548 1.0506 0.1168 0.179 Uiso 1 1 calc R . .
H22C H 0.1440 0.9612 0.0468 0.179 Uiso 1 1 calc R . .
C23 C 0.0851(7) 1.0921(6) 0.1332(7) 0.145(5) Uani 1 1 d . . .
H23A H 0.0721 1.0755 0.0730 0.218 Uiso 1 1 calc R . .
H23B H 0.1395 1.1561 0.1683 0.218 Uiso 1 1 calc R . .
H23C H 0.0194 1.0810 0.1367 0.218 Uiso 1 1 calc R . .
C24 C 0.2417(6) 1.1011(4) 0.2861(4) 0.081(2) Uani 1 1 d . . .
H24A H 0.2141 1.1235 0.3234 0.122 Uiso 1 1 calc R . .
H24B H 0.2966 1.1521 0.2850 0.122 Uiso 1 1 calc R . .
H24C H 0.2721 1.0685 0.3087 0.122 Uiso 1 1 calc R . .
C25 C 0.0387(11) 0.7521(11) 0.5703(10) 0.0810(16) Uani 0.521(4) 1 d P A 1
H25A H 0.0525 0.8071 0.5615 0.097 Uiso 0.521(4) 1 calc PR A 1
H25B H -0.0091 0.7015 0.5119 0.097 Uiso 0.521(4) 1 calc PR A 1
C26 C -0.1740(11) 0.7376(10) 0.5570(9) 0.0810(16) Uani 0.521(4) 1 d P A 1
H26A H -0.1570 0.7958 0.5556 0.122 Uiso 0.521(4) 1 calc PR A 1
H26B H -0.2205 0.7235 0.5844 0.122 Uiso 0.521(4) 1 calc PR A 1
H26C H -0.2098 0.6904 0.4978 0.122 Uiso 0.521(4) 1 calc PR A 1
C27 C -0.0877(11) 0.6375(10) 0.6375(9) 0.0810(16) Uani 0.521(4) 1 d P A 1
H27A H -0.1336 0.5846 0.5813 0.122 Uiso 0.521(4) 1 calc PR A 1
H27B H -0.1260 0.6365 0.6721 0.122 Uiso 0.521(4) 1 calc PR A 1
H27C H -0.0242 0.6366 0.6677 0.122 Uiso 0.521(4) 1 calc PR A 1
C28 C 0.0224(11) 0.8405(10) 0.7284(9) 0.0810(16) Uani 0.521(4) 1 d P A 1
H28A H -0.0277 0.8384 0.7518 0.122 Uiso 0.521(4) 1 calc PR A 1
H28B H 0.0528 0.8970 0.7229 0.122 Uiso 0.521(4) 1 calc PR A 1
H28C H 0.0792 0.8373 0.7674 0.122 Uiso 0.521(4) 1 calc PR A 1
C29 C 0.2640(12) 0.6548(10) 0.6462(9) 0.0652(15) Uani 0.526(5) 1 d P A 1
H29A H 0.2494 0.6539 0.6959 0.078 Uiso 0.526(5) 1 calc PR A 1
H29B H 0.2109 0.5942 0.5981 0.078 Uiso 0.526(5) 1 calc PR A 1
C30 C 0.4297(12) 0.6647(9) 0.5872(8) 0.0652(15) Uani 0.526(5) 1 d P A 1
H30A H 0.4238 0.7122 0.5734 0.098 Uiso 0.526(5) 1 calc PR A 1
H30B H 0.3825 0.6068 0.5358 0.098 Uiso 0.526(5) 1 calc PR A 1
H30C H 0.5030 0.6786 0.6064 0.098 Uiso 0.526(5) 1 calc PR A 1
C31 C 0.3956(11) 0.5606(8) 0.6904(8) 0.0652(15) Uani 0.526(5) 1 d P A 1
H31A H 0.4648 0.5678 0.6996 0.098 Uiso 0.526(5) 1 calc PR A 1
H31B H 0.3397 0.5046 0.6388 0.098 Uiso 0.526(5) 1 calc PR A 1
H31C H 0.3846 0.5581 0.7407 0.098 Uiso 0.526(5) 1 calc PR A 1
C32 C 0.4988(11) 0.7567(8) 0.7782(8) 0.0652(15) Uani 0.526(5) 1 d P A 1
H32A H 0.5644 0.7557 0.7912 0.098 Uiso 0.526(5) 1 calc PR A 1
H32B H 0.4795 0.7546 0.8250 0.098 Uiso 0.526(5) 1 calc PR A 1
H32C H 0.5094 0.8122 0.7728 0.098 Uiso 0.526(5) 1 calc PR A 1
C33 C -0.0740(6) 0.6293(4) -0.0299(4) 0.071(2) Uani 1 1 d . . .
H33A H -0.1475 0.5849 -0.0449 0.086 Uiso 1 1 calc R . .
H33B H -0.0254 0.6139 0.0030 0.086 Uiso 1 1 calc R . .
C34 C -0.0635(7) 0.6290(6) -0.1099(5) 0.091(3) Uani 1 1 d . . .
H34A H 0.0026 0.6308 -0.1061 0.109 Uiso 1 1 calc R . .
H34B H -0.1244 0.5740 -0.1614 0.109 Uiso 1 1 calc R . .
C35 C -0.0612(8) 0.7100(6) -0.1152(5) 0.097(3) Uani 1 1 d . . .
H35A H -0.0147 0.7353 -0.1407 0.117 Uiso 1 1 calc R . .
H35B H -0.1332 0.6963 -0.1504 0.117 Uiso 1 1 calc R . .
C36 C -0.0192(7) 0.7716(5) -0.0263(4) 0.083(2) Uani 1 1 d . . .
H36A H 0.0588 0.8101 -0.0005 0.099 Uiso 1 1 calc R . .
H36B H -0.0492 0.8111 -0.0234 0.099 Uiso 1 1 calc R . .
C37 C 0.1988(6) 0.6597(5) 0.4058(4) 0.0819(12) Uani 1 1 d . . .
H37A H 0.2705 0.6710 0.4378 0.098 Uiso 1 1 calc R A .
H37B H 0.2057 0.7089 0.3883 0.098 Uiso 1 1 calc R . .
C38 C 0.1318(6) 0.5697(4) 0.3278(4) 0.0819(12) Uani 1 1 d . A .
H38A H 0.1260 0.5769 0.2742 0.098 Uiso 1 1 calc R . .
H38B H 0.1614 0.5305 0.3331 0.098 Uiso 1 1 calc R . .
C39 C 0.0258(6) 0.5319(5) 0.3286(4) 0.0819(12) Uani 1 1 d . . .
H39A H -0.0182 0.5514 0.2966 0.098 Uiso 1 1 calc R A .
H39B H -0.0129 0.4652 0.3019 0.098 Uiso 1 1 calc R . .
C40 C 0.0498(6) 0.5668(4) 0.4169(4) 0.0819(12) Uani 1 1 d . A .
H40A H 0.0624 0.5272 0.4423 0.098 Uiso 1 1 calc R . .
H40B H -0.0096 0.5711 0.4236 0.098 Uiso 1 1 calc R . .
C41 C 0.3137(4) 0.9349(4) 0.8033(3) 0.0426(14) Uani 1 1 d . . .
C42 C 0.3000(5) 0.9016(4) 0.8639(4) 0.0505(16) Uani 1 1 d . A .
C43 C 0.2796(7) 0.9459(5) 0.9256(5) 0.080(2) Uani 1 1 d . . .
H43 H 0.2701 0.9246 0.9672 0.096 Uiso 1 1 calc R A .
C44 C 0.2729(7) 1.0201(5) 0.9273(5) 0.095(3) Uani 1 1 d . A .
H44 H 0.2575 1.0489 0.9695 0.114 Uiso 1 1 calc R . .
C45 C 0.2878(7) 1.0530(5) 0.8698(5) 0.091(3) Uani 1 1 d . . .
H45 H 0.2841 1.1052 0.8731 0.109 Uiso 1 1 calc R A .
C46 C 0.3085(6) 1.0121(4) 0.8061(4) 0.0598(18) Uani 1 1 d . A .
C47 C 0.3268(6) 1.0500(4) 0.7420(4) 0.067(2) Uani 1 1 d . . .
H47 H 0.3504 1.0158 0.7080 0.081 Uiso 1 1 calc R A .
C48 C 0.2276(7) 1.0372(6) 0.6801(6) 0.106(3) Uani 1 1 d . A .
H48A H 0.1731 0.9729 0.6494 0.159 Uiso 1 1 calc R . .
H48B H 0.2413 1.0596 0.6383 0.159 Uiso 1 1 calc R . .
H48C H 0.2030 1.0705 0.7116 0.159 Uiso 1 1 calc R . .
C49 C 0.4144(8) 1.1497(6) 0.7880(6) 0.131(4) Uani 1 1 d . A .
H49A H 0.3926 1.1851 0.8207 0.197 Uiso 1 1 calc R . .
H49B H 0.4269 1.1707 0.7452 0.197 Uiso 1 1 calc R . .
H49C H 0.4797 1.1570 0.8277 0.197 Uiso 1 1 calc R . .
C50 C 0.3072(5) 0.8197(4) 0.8646(4) 0.0498(16) Uani 1 1 d . . .
H50 H 0.3214 0.7962 0.8156 0.060 Uiso 1 1 calc R A .
C51 C 0.2013(5) 0.7446(4) 0.8503(4) 0.067(2) Uani 1 1 d . A .
H51A H 0.1898 0.7635 0.9008 0.101 Uiso 1 1 calc R . .
H51B H 0.2034 0.6894 0.8419 0.101 Uiso 1 1 calc R . .
H51C H 0.1433 0.7333 0.7990 0.101 Uiso 1 1 calc R . .
C52 C 0.3957(6) 0.8415(4) 0.9472(4) 0.072(2) Uani 1 1 d . A .
H52A H 0.4618 0.8934 0.9595 0.108 Uiso 1 1 calc R . .
H52B H 0.4043 0.7894 0.9406 0.108 Uiso 1 1 calc R . .
H52C H 0.3782 0.8559 0.9950 0.108 Uiso 1 1 calc R . .
C53 C -0.2525(4) 0.6081(4) 0.0579(3) 0.0374(13) Uani 1 1 d . . .
C54 C -0.2473(4) 0.5293(4) 0.0454(4) 0.0412(14) Uani 1 1 d . . .
C55 C -0.3090(5) 0.4585(4) -0.0374(4) 0.0568(17) Uani 1 1 d . . .
H55 H -0.3069 0.4049 -0.0474 0.068 Uiso 1 1 calc R . .
C56 C -0.3726(5) 0.4640(4) -0.1049(4) 0.0642(19) Uani 1 1 d . . .
H56 H -0.4141 0.4143 -0.1605 0.077 Uiso 1 1 calc R . .
C57 C -0.3763(5) 0.5404(4) -0.0924(4) 0.0563(17) Uani 1 1 d . . .
H57 H -0.4200 0.5435 -0.1399 0.068 Uiso 1 1 calc R . .
C58 C -0.3171(4) 0.6148(4) -0.0108(4) 0.0435(14) Uani 1 1 d . . .
C59 C -0.3277(5) 0.6960(4) 0.0008(4) 0.0557(17) Uani 1 1 d . . .
H59 H -0.2861 0.7384 0.0637 0.067 Uiso 1 1 calc R . .
C60 C -0.4450(5) 0.6714(5) -0.0281(5) 0.080(2) Uani 1 1 d . . .
H60A H -0.4860 0.6346 -0.0907 0.120 Uiso 1 1 calc R . .
H60B H -0.4475 0.7267 -0.0129 0.120 Uiso 1 1 calc R . .
H60C H -0.4752 0.6373 0.0011 0.120 Uiso 1 1 calc R . .
C61 C -0.2816(6) 0.7456(5) -0.0488(5) 0.085(2) Uani 1 1 d . . .
H61A H -0.2057 0.7673 -0.0258 0.128 Uiso 1 1 calc R . .
H61B H -0.2919 0.7969 -0.0417 0.128 Uiso 1 1 calc R . .
H61C H -0.3179 0.7041 -0.1102 0.128 Uiso 1 1 calc R . .
C62 C -0.1806(5) 0.5195(4) 0.1189(4) 0.0501(16) Uani 1 1 d . . .
H62 H -0.1242 0.5815 0.1650 0.060 Uiso 1 1 calc R . .
C63 C -0.1256(5) 0.4705(4) 0.0927(5) 0.071(2) Uani 1 1 d . . .
H63A H -0.1790 0.4085 0.0494 0.107 Uiso 1 1 calc R . .
H63B H -0.0801 0.4700 0.1436 0.107 Uiso 1 1 calc R . .
H63C H -0.0823 0.5018 0.0684 0.107 Uiso 1 1 calc R . .
C64 C -0.2485(7) 0.4723(6) 0.1573(6) 0.108(3) Uani 1 1 d . . .
H64A H -0.2745 0.5093 0.1815 0.163 Uiso 1 1 calc R . .
H64B H -0.2057 0.4638 0.2031 0.163 Uiso 1 1 calc R . .
H64C H -0.3088 0.4135 0.1120 0.163 Uiso 1 1 calc R . .
C65 C 0.6530(12) 0.6282(10) 0.6799(10) 0.224(7) Uiso 1 1 d . . .
H65A H 0.6202 0.6279 0.6240 0.336 Uiso 1 1 calc R . .
H65B H 0.7293 0.6720 0.7086 0.336 Uiso 1 1 calc R . .
H65C H 0.6215 0.6450 0.7161 0.336 Uiso 1 1 calc R . .
C66 C 0.6353(13) 0.5387(11) 0.6664(11) 0.215(7) Uiso 1 1 d . . .
H66A H 0.6788 0.5311 0.6378 0.258 Uiso 1 1 calc R . .
H66B H 0.6714 0.5451 0.7253 0.258 Uiso 1 1 calc R . .
C67 C 0.5467(15) 0.4578(14) 0.6266(13) 0.281(10) Uiso 1 1 d . . .
H67A H 0.4994 0.4644 0.6511 0.337 Uiso 1 1 calc R . .
H67B H 0.5128 0.4465 0.5655 0.337 Uiso 1 1 calc R . .
C68 C 0.5433(13) 0.3850(11) 0.6251(11) 0.224(7) Uiso 1 1 d . . .
H68A H 0.5679 0.3932 0.6856 0.269 Uiso 1 1 calc R . .
H68B H 0.5981 0.3829 0.6084 0.269 Uiso 1 1 calc R . .
C69 C 0.4493(17) 0.2954(14) 0.5734(14) 0.330(12) Uiso 1 1 d D . .
H69A H 0.4073 0.2938 0.5187 0.396 Uiso 1 1 calc R . .
H69B H 0.4723 0.2520 0.5584 0.396 Uiso 1 1 calc R . .
C70 C 0.3829(11) 0.2655(9) 0.6094(9) 0.191(6) Uiso 1 1 d D . .
H70A H 0.4113 0.2427 0.6483 0.286 Uiso 1 1 calc R . .
H70B H 0.3122 0.2170 0.5635 0.286 Uiso 1 1 calc R . .
H70C H 0.3781 0.3154 0.6420 0.286 Uiso 1 1 calc R . .
C25B C 0.0513(12) 0.7030(12) 0.6066(11) 0.0810(16) Uani 0.479(4) 1 d P A 2
H25C H 0.0249 0.6379 0.5883 0.097 Uiso 0.479(4) 1 calc PR A 2
H25D H 0.0713 0.7282 0.6690 0.097 Uiso 0.479(4) 1 calc PR A 2
C26B C -0.1066(10) 0.6819(8) 0.4455(9) 0.0810(16) Uani 0.479(4) 1 d P A 2
H26D H -0.0724 0.7383 0.4408 0.122 Uiso 0.479(4) 1 calc PR A 2
H26E H -0.1837 0.6528 0.4138 0.122 Uiso 0.479(4) 1 calc PR A 2
H26F H -0.0843 0.6416 0.4209 0.122 Uiso 0.479(4) 1 calc PR A 2
C27B C -0.1833(12) 0.6284(11) 0.5707(10) 0.0810(16) Uani 0.479(4) 1 d P A 2
H27D H -0.2483 0.6240 0.5344 0.122 Uiso 0.479(4) 1 calc PR A 2
H27E H -0.1688 0.6530 0.6313 0.122 Uiso 0.479(4) 1 calc PR A 2
H27F H -0.1920 0.5684 0.5533 0.122 Uiso 0.479(4) 1 calc PR A 2
C28B C -0.0439(12) 0.8240(11) 0.6079(10) 0.0810(16) Uani 0.479(4) 1 d P A 2
H28D H 0.0166 0.8664 0.6041 0.122 Uiso 0.479(4) 1 calc PR A 2
H28E H -0.0287 0.8413 0.6686 0.122 Uiso 0.479(4) 1 calc PR A 2
H28F H -0.1070 0.8251 0.5768 0.122 Uiso 0.479(4) 1 calc PR A 2
C29B C 0.2080(13) 0.6414(11) 0.6412(11) 0.0652(15) Uani 0.474(5) 1 d P A 2
H29C H 0.2039 0.6548 0.6965 0.078 Uiso 0.474(5) 1 calc PR A 2
H29D H 0.1400 0.5858 0.5975 0.078 Uiso 0.474(5) 1 calc PR A 2
C30B C 0.3505(13) 0.6161(10) 0.5662(9) 0.0652(15) Uani 0.474(5) 1 d P A 2
H30D H 0.4062 0.6013 0.5744 0.098 Uiso 0.474(5) 1 calc PR A 2
H30E H 0.3778 0.6768 0.5692 0.098 Uiso 0.474(5) 1 calc PR A 2
H30F H 0.2896 0.5725 0.5096 0.098 Uiso 0.474(5) 1 calc PR A 2
C31B C 0.2879(11) 0.5094(7) 0.6522(9) 0.0652(15) Uani 0.474(5) 1 d P A 2
H31D H 0.2227 0.4785 0.6569 0.098 Uiso 0.474(5) 1 calc PR A 2
H31E H 0.3480 0.5196 0.7009 0.098 Uiso 0.474(5) 1 calc PR A 2
H31F H 0.2813 0.4721 0.5979 0.098 Uiso 0.474(5) 1 calc PR A 2
C32B C 0.4287(12) 0.6925(10) 0.7613(9) 0.0652(15) Uani 0.474(5) 1 d P A 2
H32D H 0.4118 0.6831 0.8075 0.098 Uiso 0.474(5) 1 calc PR A 2
H32E H 0.4505 0.7546 0.7698 0.098 Uiso 0.474(5) 1 calc PR A 2
H32F H 0.4865 0.6820 0.7626 0.098 Uiso 0.474(5) 1 calc PR A 2

loop_
_atom_site_aniso_label
_atom_site_aniso_U_11
_atom_site_aniso_U_22
_atom_site_aniso_U_33
_atom_site_aniso_U_23
_atom_site_aniso_U_13
_atom_site_aniso_U_12
Y1 0.0330(3) 0.0368(3) 0.0272(3) 0.0145(2) 0.0131(2) 0.0181(2)
Y2 0.0400(3) 0.0351(3) 0.0281(3) 0.0135(2) 0.0149(3) 0.0113(3)
N1 0.029(2) 0.031(2) 0.030(2) 0.0122(19) 0.009(2) 0.014(2)
N2 0.031(2) 0.032(2) 0.028(2) 0.0120(19) 0.012(2) 0.016(2)
N3 0.029(3) 0.039(2) 0.027(2) 0.017(2) 0.012(2) 0.014(2)
N4 0.034(3) 0.034(2) 0.027(2) 0.0137(19) 0.016(2) 0.018(2)
O1 0.058(3) 0.056(2) 0.033(2) 0.020(2) 0.023(2) 0.030(2)
O2 0.048(2) 0.035(2) 0.031(2) 0.0049(17) 0.0153(19) 0.0084(18)
Si1 0.0412(10) 0.0500(10) 0.0390(9) 0.0180(8) 0.0182(8) 0.0259(8)
Si2 0.0593(12) 0.0635(12) 0.0575(12) 0.0426(10) 0.0209(10) 0.0244(10)
Si3 0.067(3) 0.054(2) 0.048(2) 0.0311(19) 0.028(2) 0.038(2)
Si4 0.048(2) 0.064(2) 0.058(3) 0.032(2) 0.033(2) 0.0334(19)
Si3B 0.056(3) 0.056(3) 0.037(2) 0.0223(19) 0.018(2) 0.034(3)
Si4B 0.048(3) 0.086(3) 0.068(4) 0.042(3) 0.033(3) 0.034(2)
C1 0.038(4) 0.058(4) 0.046(4) 0.016(3) 0.017(3) 0.016(3)
C2 0.030(3) 0.040(3) 0.039(3) 0.017(3) 0.008(3) 0.017(3)
C3 0.036(3) 0.056(4) 0.038(3) 0.011(3) 0.017(3) 0.025(3)
C4 0.039(3) 0.040(3) 0.033(3) 0.011(3) 0.011(3) 0.021(3)
C5 0.055(4) 0.077(4) 0.036(4) 0.003(3) 0.019(3) 0.038(4)
C6 0.034(3) 0.027(3) 0.028(3) 0.013(2) 0.017(2) 0.013(2)
C7 0.032(3) 0.032(3) 0.022(3) 0.007(2) 0.011(2) 0.015(2)
C8 0.043(4) 0.038(3) 0.033(3) 0.021(3) 0.013(3) 0.015(3)
C9 0.045(4) 0.035(3) 0.041(3) 0.021(3) 0.017(3) 0.010(3)
C10 0.034(3) 0.031(3) 0.032(3) 0.008(2) 0.009(3) 0.007(3)
C11 0.036(3) 0.035(3) 0.023(3) 0.012(2) 0.014(2) 0.015(3)
C12 0.037(3) 0.052(4) 0.035(3) 0.017(3) 0.017(3) 0.018(3)
C13 0.038(3) 0.032(3) 0.029(3) 0.011(2) 0.017(3) 0.012(3)
C14 0.042(3) 0.059(4) 0.034(3) 0.022(3) 0.020(3) 0.032(3)
C15 0.034(3) 0.048(3) 0.026(3) 0.014(3) 0.003(3) 0.014(3)
C16 0.046(4) 0.105(6) 0.034(4) 0.019(4) 0.013(3) 0.015(4)
C17 0.042(3) 0.052(3) 0.035(3) 0.020(3) 0.018(3) 0.024(3)
C18 0.061(5) 0.072(5) 0.048(4) 0.018(3) 0.025(4) 0.032(4)
C19 0.069(5) 0.096(6) 0.106(6) 0.064(5) 0.051(5) 0.058(5)
C20 0.065(5) 0.070(5) 0.045(4) 0.014(3) 0.022(4) 0.017(4)
C21 0.044(4) 0.059(4) 0.040(3) 0.026(3) 0.017(3) 0.026(3)
C22 0.076(6) 0.130(8) 0.094(7) 0.035(6) 0.051(6) 0.004(5)
C23 0.105(8) 0.117(8) 0.201(12) 0.129(8) 0.030(8) 0.037(6)
C24 0.087(6) 0.050(4) 0.073(5) 0.034(4) 0.026(4) 0.011(4)
C25 0.073(4) 0.106(4) 0.080(4) 0.046(3) 0.042(3) 0.051(3)
C26 0.073(4) 0.106(4) 0.080(4) 0.046(3) 0.042(3) 0.051(3)
C27 0.073(4) 0.106(4) 0.080(4) 0.046(3) 0.042(3) 0.051(3)
C28 0.073(4) 0.106(4) 0.080(4) 0.046(3) 0.042(3) 0.051(3)
C29 0.081(4) 0.070(4) 0.063(3) 0.036(3) 0.033(4) 0.051(3)
C30 0.081(4) 0.070(4) 0.063(3) 0.036(3) 0.033(4) 0.051(3)
C31 0.081(4) 0.070(4) 0.063(3) 0.036(3) 0.033(4) 0.051(3)
C32 0.081(4) 0.070(4) 0.063(3) 0.036(3) 0.033(4) 0.051(3)
C33 0.092(6) 0.060(4) 0.055(4) 0.011(4) 0.040(4) 0.038(4)
C34 0.132(8) 0.129(7) 0.053(5) 0.037(5) 0.052(5) 0.097(7)
C35 0.162(9) 0.136(8) 0.066(6) 0.065(6) 0.076(6) 0.107(7)
C36 0.117(7) 0.095(6) 0.057(5) 0.045(5) 0.048(5) 0.058(5)
C37 0.081(3) 0.068(2) 0.056(2) 0.0049(18) 0.035(2) 0.015(2)
C38 0.081(3) 0.068(2) 0.056(2) 0.0049(18) 0.035(2) 0.015(2)
C39 0.081(3) 0.068(2) 0.056(2) 0.0049(18) 0.035(2) 0.015(2)
C40 0.081(3) 0.068(2) 0.056(2) 0.0049(18) 0.035(2) 0.015(2)
C41 0.051(4) 0.039(3) 0.038(3) 0.018(3) 0.025(3) 0.019(3)
C42 0.071(5) 0.042(3) 0.046(4) 0.020(3) 0.037(3) 0.028(3)
C43 0.141(8) 0.067(5) 0.070(5) 0.040(4) 0.076(5) 0.060(5)
C44 0.175(9) 0.084(6) 0.097(6) 0.051(5) 0.107(7) 0.086(6)
C45 0.174(9) 0.072(5) 0.098(6) 0.053(5) 0.096(7) 0.091(6)
C46 0.095(6) 0.053(4) 0.060(4) 0.034(3) 0.052(4) 0.045(4)
C47 0.119(7) 0.060(4) 0.064(5) 0.039(4) 0.054(5) 0.065(5)
C48 0.105(7) 0.117(7) 0.104(7) 0.076(6) 0.039(6) 0.055(6)
C49 0.134(9) 0.127(8) 0.129(9) 0.092(7) 0.062(8) 0.040(7)
C50 0.075(5) 0.038(3) 0.036(3) 0.017(3) 0.032(3) 0.024(3)
C51 0.086(5) 0.055(4) 0.054(4) 0.031(3) 0.028(4) 0.028(4)
C52 0.079(5) 0.065(4) 0.057(5) 0.027(4) 0.025(4) 0.028(4)
C53 0.028(3) 0.039(3) 0.033(3) 0.012(3) 0.010(3) 0.012(3)
C54 0.034(3) 0.036(3) 0.041(3) 0.012(3) 0.013(3) 0.014(3)
C55 0.051(4) 0.034(3) 0.059(4) 0.001(3) 0.013(4) 0.020(3)
C56 0.045(4) 0.055(4) 0.047(4) -0.008(3) 0.007(3) 0.016(3)
C57 0.041(4) 0.068(4) 0.032(3) 0.009(3) 0.001(3) 0.024(3)
C58 0.039(3) 0.051(4) 0.040(3) 0.020(3) 0.015(3) 0.026(3)
C59 0.053(4) 0.065(4) 0.043(4) 0.022(3) 0.005(3) 0.039(4)
C60 0.073(5) 0.098(6) 0.076(5) 0.033(5) 0.022(4) 0.063(5)
C61 0.088(6) 0.084(5) 0.093(6) 0.057(5) 0.028(5) 0.050(5)
C62 0.043(4) 0.040(3) 0.065(4) 0.025(3) 0.018(3) 0.022(3)
C63 0.073(5) 0.053(4) 0.078(5) 0.018(4) 0.021(4) 0.042(4)
C64 0.099(7) 0.152(8) 0.164(9) 0.126(8) 0.079(7) 0.092(7)
C25B 0.073(4) 0.106(4) 0.080(4) 0.046(3) 0.042(3) 0.051(3)
C26B 0.073(4) 0.106(4) 0.080(4) 0.046(3) 0.042(3) 0.051(3)
C27B 0.073(4) 0.106(4) 0.080(4) 0.046(3) 0.042(3) 0.051(3)
C28B 0.073(4) 0.106(4) 0.080(4) 0.046(3) 0.042(3) 0.051(3)
C29B 0.081(4) 0.070(4) 0.063(3) 0.036(3) 0.033(4) 0.051(3)
C30B 0.081(4) 0.070(4) 0.063(3) 0.036(3) 0.033(4) 0.051(3)
C31B 0.081(4) 0.070(4) 0.063(3) 0.036(3) 0.033(4) 0.051(3)
C32B 0.081(4) 0.070(4) 0.063(3) 0.036(3) 0.033(4) 0.051(3)

loop_
_atom_type_symbol
_atom_type_description
_atom_type_scat_dispersion_real
_atom_type_scat_dispersion_imag
_atom_type_scat_source
C C 0.0033 0.0016 'International Tables Vol C Tables 4.2.6.8 and 6.1.1.4'
H H 0.0000 0.0000 'International Tables Vol C Tables 4.2.6.8 and 6.1.1.4'
N N 0.0061 0.0033 'International Tables Vol C Tables 4.2.6.8 and 6.1.1.4'
O O 0.0106 0.0060 'International Tables Vol C Tables 4.2.6.8 and 6.1.1.4'
Si Si 0.0817 0.0704 'International Tables Vol C Tables 4.2.6.8 and 6.1.1.4'
Y Y -2.7962 3.5667 'International Tables Vol C Tables 4.2.6.8 and 6.1.1.4'

loop_
_geom_angle_atom_site_label_1
_geom_angle_atom_site_label_2
_geom_angle_atom_site_label_3
_geom_angle
N2 Y1 N1 78.79(14)
N2 Y1 C21 96.14(17)
N1 Y1 C21 115.49(17)
N2 Y1 C17 93.02(16)
N1 Y1 C17 116.35(16)
C21 Y1 C17 128.16(19)
N2 Y1 O1 172.93(13)
N1 Y1 O1 94.74(13)
C21 Y1 O1 89.18(16)
C17 Y1 O1 87.29(16)
C25B Y2 N3 131.3(4)
C25B Y2 C29B 81.7(6)
N3 Y2 C29B 145.9(4)
C25B Y2 N4 105.4(4)
N3 Y2 N4 77.94(14)
C29B Y2 N4 103.8(4)
C25B Y2 O2 96.2(4)
N3 Y2 O2 82.08(13)
C29B Y2 O2 86.6(4)
N4 Y2 O2 157.08(13)
C25B Y2 C25 30.6(5)
N3 Y2 C25 100.8(4)
C29B Y2 C25 111.6(5)
N4 Y2 C25 103.2(4)
O2 Y2 C25 91.4(4)
C25B Y2 C29 99.5(5)
N3 Y2 C29 128.6(4)
C29B Y2 C29 17.9(4)
N4 Y2 C29 97.7(4)
O2 Y2 C29 86.0(4)
C25 Y2 C29 129.4(5)
C25B Y2 C13 157.0(4)
N3 Y2 C13 26.68(14)
C29B Y2 C13 121.2(4)
N4 Y2 C13 69.74(13)
O2 Y2 C13 87.38(13)
C25 Y2 C13 127.0(4)
C29 Y2 C13 103.4(4)
C25B Y2 C15 129.1(4)
N3 Y2 C15 67.42(15)
C29B Y2 C15 100.1(4)
N4 Y2 C15 24.27(14)
O2 Y2 C15 134.67(14)
C25 Y2 C15 125.7(4)
C29 Y2 C15 87.8(4)
C13 Y2 C15 50.77(14)
C25B Y2 C14 156.8(4)
N3 Y2 C14 51.56(15)
C29B Y2 C14 102.5(4)
N4 Y2 C14 51.37(14)
O2 Y2 C14 106.82(13)
C25 Y2 C14 142.2(4)
C29 Y2 C14 85.6(4)
C13 Y2 C14 27.34(14)
C15 Y2 C14 27.87(14)
C2 N1 C53 117.2(4)
C2 N1 Y1 127.7(3)
C53 N1 Y1 114.9(3)
C4 N2 C7 116.8(4)
C4 N2 Y1 126.6(3)
C7 N2 Y1 114.7(3)
C13 N3 C11 120.8(4)
C13 N3 Y2 102.2(3)
C11 N3 Y2 135.7(3)
C15 N4 C41 120.1(4)
C15 N4 Y2 107.3(3)
C41 N4 Y2 132.2(3)
C36 O1 C33 107.2(5)
C36 O1 Y1 125.7(4)
C33 O1 Y1 125.4(3)
C40 O2 C37 108.5(4)
C40 O2 Y2 122.8(3)
C37 O2 Y2 127.6(3)
C17 Si1 C20 110.8(3)
C17 Si1 C18 111.2(3)
C20 Si1 C18 107.5(3)
C17 Si1 C19 113.7(3)
C20 Si1 C19 106.9(4)
C18 Si1 C19 106.4(3)
C21 Si2 C23 113.3(4)
C21 Si2 C22 112.9(3)
C23 Si2 C22 104.3(5)
C21 Si2 C24 113.7(3)
C23 Si2 C24 106.7(4)
C22 Si2 C24 105.2(4)
C29 Si3 C32 112.2(6)
C29 Si3 C31 118.0(7)
C32 Si3 C31 104.0(6)
C29 Si3 C30 108.1(6)
C32 Si3 C30 108.5(7)
C31 Si3 C30 105.6(6)
C25 Si4 C28 110.6(7)
C25 Si4 C26 115.4(7)
C28 Si4 C26 107.5(7)
C25 Si4 C27 108.6(7)
C28 Si4 C27 107.4(7)
C26 Si4 C27 107.1(7)
C31B Si3B C29B 122.9(7)
C31B Si3B C32B 101.0(6)
C29B Si3B C32B 110.9(7)
C31B Si3B C30B 102.7(7)
C29B Si3B C30B 110.1(7)
C32B Si3B C30B 108.1(7)
C26B Si4B C25B 111.3(7)
C26B Si4B C27B 110.9(7)
C25B Si4B C27B 113.3(8)
C26B Si4B C28B 103.1(6)
C25B Si4B C28B 110.8(8)
C27B Si4B C28B 106.9(7)
C2 C1 H1A 109.5
C2 C1 H1B 109.5
H1A C1 H1B 109.5
C2 C1 H1C 109.5
H1A C1 H1C 109.5
H1B C1 H1C 109.5
N1 C2 C3 123.9(5)
N1 C2 C1 121.5(5)
C3 C2 C1 114.6(5)
C2 C3 C4 131.4(5)
C2 C3 H3 114.3
C4 C3 H3 114.3
N2 C4 C3 123.4(5)
N2 C4 C5 120.2(5)
C3 C4 C5 116.4(5)
C4 C5 H5A 109.5
C4 C5 H5B 109.5
H5A C5 H5B 109.5
C4 C5 H5C 109.5
H5A C5 H5C 109.5
H5B C5 H5C 109.5
C7 C6 C11 121.5(4)
C7 C6 H6 119.2
C11 C6 H6 119.2
C8 C7 C6 119.5(5)
C8 C7 N2 120.0(5)
C6 C7 N2 120.4(4)
C9 C8 C7 119.2(5)
C9 C8 H8 120.4
C7 C8 H8 120.4
C8 C9 C10 122.5(5)
C8 C9 H9 118.8
C10 C9 H9 118.8
C9 C10 C11 119.2(5)
C9 C10 H10 120.4
C11 C10 H10 120.4
C6 C11 N3 120.6(4)
C6 C11 C10 118.1(5)
N3 C11 C10 120.9(5)
C13 C12 H12A 109.5
C13 C12 H12B 109.5
H12A C12 H12B 109.5
C13 C12 H12C 109.5
H12A C12 H12C 109.5
H12B C12 H12C 109.5
N3 C13 C14 122.2(5)
N3 C13 C12 122.3(5)
C14 C13 C12 115.4(5)
N3 C13 Y2 51.1(2)
C14 C13 Y2 80.2(3)
C12 C13 Y2 144.3(3)
C13 C14 C15 125.6(5)
C13 C14 Y2 72.5(3)
C15 C14 Y2 75.6(3)
C13 C14 H14 117.2
C15 C14 H14 117.2
Y2 C14 H14 127.0
N4 C15 C14 122.2(5)
N4 C15 C16 122.6(5)
C14 C15 C16 115.2(5)
N4 C15 Y2 48.4(2)
C14 C15 Y2 76.5(3)
C16 C15 Y2 160.3(4)
C15 C16 H16A 109.5
C15 C16 H16B 109.5
H16A C16 H16B 109.5
C15 C16 H16C 109.5
H16A C16 H16C 109.5
H16B C16 H16C 109.5
Si1 C17 Y1 130.5(3)
Si1 C17 H17A 104.6
Y1 C17 H17A 104.6
Si1 C17 H17B 104.6
Y1 C17 H17B 104.6
H17A C17 H17B 105.7
Si1 C18 H18A 109.5
Si1 C18 H18B 109.5
H18A C18 H18B 109.5
Si1 C18 H18C 109.5
H18A C18 H18C 109.5
H18B C18 H18C 109.5
Si1 C19 H19A 109.5
Si1 C19 H19B 109.5
H19A C19 H19B 109.5
Si1 C19 H19C 109.5
H19A C19 H19C 109.5
H19B C19 H19C 109.5
Si1 C20 H20A 109.5
Si1 C20 H20B 109.5
H20A C20 H20B 109.5
Si1 C20 H20C 109.5
H20A C20 H20C 109.5
H20B C20 H20C 109.5
Si2 C21 Y1 139.7(3)
Si2 C21 H21A 102.1
Y1 C21 H21A 102.1
Si2 C21 H21B 102.1
Y1 C21 H21B 102.1
H21A C21 H21B 104.8
Si2 C22 H22A 109.5
Si2 C22 H22B 109.5
H22A C22 H22B 109.5
Si2 C22 H22C 109.5
H22A C22 H22C 109.5
H22B C22 H22C 109.5
Si2 C23 H23A 109.5
Si2 C23 H23B 109.5
H23A C23 H23B 109.5
Si2 C23 H23C 109.5
H23A C23 H23C 109.5
H23B C23 H23C 109.5
Si2 C24 H24A 109.5
Si2 C24 H24B 109.5
H24A C24 H24B 109.5
Si2 C24 H24C 109.5
H24A C24 H24C 109.5
H24B C24 H24C 109.5
Si4 C25 Y2 136.6(8)
Si4 C25 H25A 103.0
Y2 C25 H25A 103.0
Si4 C25 H25B 103.0
Y2 C25 H25B 103.0
H25A C25 H25B 105.1
Si3 C29 Y2 131.1(7)
Si3 C29 H29A 104.5
Y2 C29 H29A 104.5
Si3 C29 H29B 104.5
Y2 C29 H29B 104.5
H29A C29 H29B 105.6
O1 C33 C34 106.2(6)
O1 C33 H33A 110.5
C34 C33 H33A 110.5
O1 C33 H33B 110.5
C34 C33 H33B 110.5
H33A C33 H33B 108.7
C35 C34 C33 106.1(6)
C35 C34 H34A 110.5
C33 C34 H34A 110.5
C35 C34 H34B 110.5
C33 C34 H34B 110.5
H34A C34 H34B 108.7
C36 C35 C34 103.8(6)
C36 C35 H35A 111.0
C34 C35 H35A 111.0
C36 C35 H35B 111.0
C34 C35 H35B 111.0
H35A C35 H35B 109.0
O1 C36 C35 108.5(6)
O1 C36 H36A 110.0
C35 C36 H36A 110.0
O1 C36 H36B 110.0
C35 C36 H36B 110.0
H36A C36 H36B 108.4
O2 C37 C38 105.8(5)
O2 C37 H37A 110.6
C38 C37 H37A 110.6
O2 C37 H37B 110.6
C38 C37 H37B 110.6
H37A C37 H37B 108.7
C39 C38 C37 103.0(6)
C39 C38 H38A 111.2
C37 C38 H38A 111.2
C39 C38 H38B 111.2
C37 C38 H38B 111.2
H38A C38 H38B 109.1
C40 C39 C38 105.2(6)
C40 C39 H39A 110.7
C38 C39 H39A 110.7
C40 C39 H39B 110.7
C38 C39 H39B 110.7
H39A C39 H39B 108.8
C39 C40 O2 106.6(5)
C39 C40 H40A 110.4
O2 C40 H40A 110.4
C39 C40 H40B 110.4
O2 C40 H40B 110.4
H40A C40 H40B 108.6
C42 C41 C46 120.9(5)
C42 C41 N4 120.7(5)
C46 C41 N4 118.3(5)
C43 C42 C41 118.1(6)
C43 C42 C50 119.0(5)
C41 C42 C50 122.9(5)
C44 C43 C42 120.8(6)
C44 C43 H43 119.6
C42 C43 H43 119.6
C45 C44 C43 121.0(7)
C45 C44 H44 119.5
C43 C44 H44 119.5
C44 C45 C46 121.4(7)
C44 C45 H45 119.3
C46 C45 H45 119.3
C45 C46 C41 117.8(6)
C45 C46 C47 121.3(6)
C41 C46 C47 120.9(5)
C48 C47 C46 111.6(7)
C48 C47 C49 110.3(7)
C46 C47 C49 111.7(6)
C48 C47 H47 107.7
C46 C47 H47 107.7
C49 C47 H47 107.7
C47 C48 H48A 109.5
C47 C48 H48B 109.5
H48A C48 H48B 109.5
C47 C48 H48C 109.5
H48A C48 H48C 109.5
H48B C48 H48C 109.5
C47 C49 H49A 109.5
C47 C49 H49B 109.5
H49A C49 H49B 109.5
C47 C49 H49C 109.5
H49A C49 H49C 109.5
H49B C49 H49C 109.5
C52 C50 C42 112.9(5)
C52 C50 C51 109.4(5)
C42 C50 C51 110.4(5)
C52 C50 H50 108.0
C42 C50 H50 108.0
C51 C50 H50 108.0
C50 C51 H51A 109.5
C50 C51 H51B 109.5
H51A C51 H51B 109.5
C50 C51 H51C 109.5
H51A C51 H51C 109.5
H51B C51 H51C 109.5
C50 C52 H52A 109.5
C50 C52 H52B 109.5
H52A C52 H52B 109.5
C50 C52 H52C 109.5
H52A C52 H52C 109.5
H52B C52 H52C 109.5
C58 C53 C54 121.2(5)
C58 C53 N1 120.4(5)
C54 C53 N1 118.5(5)
C55 C54 C53 117.4(5)
C55 C54 C62 120.4(5)
C53 C54 C62 122.1(5)
C56 C55 C54 122.1(6)
C56 C55 H55 118.9
C54 C55 H55 118.9
C57 C56 C55 120.0(6)
C57 C56 H56 120.0
C55 C56 H56 120.0
C56 C57 C58 121.6(6)
C56 C57 H57 119.2
C58 C57 H57 119.2
C53 C58 C57 117.7(5)
C53 C58 C59 122.6(5)
C57 C58 C59 119.7(5)
C58 C59 C61 111.3(5)
C58 C59 C60 112.1(5)
C61 C59 C60 109.6(5)
C58 C59 H59 107.9
C61 C59 H59 107.9
C60 C59 H59 107.9
C59 C60 H60A 109.5
C59 C60 H60B 109.5
H60A C60 H60B 109.5
C59 C60 H60C 109.5
H60A C60 H60C 109.5
H60B C60 H60C 109.5
C59 C61 H61A 109.5
C59 C61 H61B 109.5
H61A C61 H61B 109.5
C59 C61 H61C 109.5
H61A C61 H61C 109.5
H61B C61 H61C 109.5
C54 C62 C64 109.9(5)
C54 C62 C63 113.4(5)
C64 C62 C63 110.7(6)
C54 C62 H62 107.5
C64 C62 H62 107.5
C63 C62 H62 107.5
C62 C63 H63A 109.5
C62 C63 H63B 109.5
H63A C63 H63B 109.5
C62 C63 H63C 109.5
H63A C63 H63C 109.5
H63B C63 H63C 109.5
C62 C64 H64A 109.5
C62 C64 H64B 109.5
H64A C64 H64B 109.5
C62 C64 H64C 109.5
H64A C64 H64C 109.5
H64B C64 H64C 109.5
C66 C65 H65A 109.5
C66 C65 H65B 109.5
H65A C65 H65B 109.5
C66 C65 H65C 109.5
H65A C65 H65C 109.5
H65B C65 H65C 109.5
C67 C66 C65 131.7(18)
C67 C66 H66A 104.3
C65 C66 H66A 104.3
C67 C66 H66B 104.3
C65 C66 H66B 104.3
H66A C66 H66B 105.6
C68 C67 C66 124.5(19)
C68 C67 H67A 106.2
C66 C67 H67A 106.2
C68 C67 H67B 106.2
C66 C67 H67B 106.2
H67A C67 H67B 106.4
C67 C68 C69 124.6(19)
C67 C68 H68A 106.2
C69 C68 H68A 106.2
C67 C68 H68B 106.2
C69 C68 H68B 106.2
H68A C68 H68B 106.4
C70 C69 C68 117.4(18)
C70 C69 H69A 108.0
C68 C69 H69A 108.0
C70 C69 H69B 108.0
C68 C69 H69B 108.0
H69A C69 H69B 107.2
C69 C70 H70A 109.5
C69 C70 H70B 109.5
H70A C70 H70B 109.5
C69 C70 H70C 109.5
H70A C70 H70C 109.5
H70B C70 H70C 109.5
Si4B C25B Y2 135.1(9)
Si4B C25B H25C 103.4
Y2 C25B H25C 103.4
Si4B C25B H25D 103.4
Y2 C25B H25D 103.4
H25C C25B H25D 105.2
Si4B C26B H26D 109.5
Si4B C26B H26E 109.5
H26D C26B H26E 109.5
Si4B C26B H26F 109.5
H26D C26B H26F 109.5
H26E C26B H26F 109.5
Si4B C27B H27D 109.5
Si4B C27B H27E 109.5
H27D C27B H27E 109.5
Si4B C27B H27F 109.5
H27D C27B H27F 109.5
H27E C27B H27F 109.5
Si4B C28B H28D 109.5
Si4B C28B H28E 109.5
H28D C28B H28E 109.5
Si4B C28B H28F 109.5
H28D C28B H28F 109.5
H28E C28B H28F 109.5
Si3B C29B Y2 124.9(8)
Si3B C29B H29C 106.1
Y2 C29B H29C 106.1
Si3B C29B H29D 106.1
Y2 C29B H29D 106.1
H29C C29B H29D 106.3
Si3B C30B H30D 109.5
Si3B C30B H30E 109.5
H30D C30B H30E 109.5
Si3B C30B H30F 109.5
H30D C30B H30F 109.5
H30E C30B H30F 109.5
Si3B C31B H31D 109.5
Si3B C31B H31E 109.5
H31D C31B H31E 109.5
Si3B C31B H31F 109.5
H31D C31B H31F 109.5
H31E C31B H31F 109.5
Si3B C32B H32D 109.5
Si3B C32B H32E 109.5
H32D C32B H32E 109.5
Si3B C32B H32F 109.5
H32D C32B H32F 109.5
H32E C32B H32F 109.5

loop_
_geom_bond_atom_site_label_1
_geom_bond_atom_site_label_2
_geom_bond_distance
Y1 N2 2.347(4)
Y1 N1 2.365(4)
Y1 C21 2.403(5)
Y1 C17 2.413(5)
Y1 O1 2.430(3)
Y2 C25B 2.263(14)
Y2 N3 2.315(4)
Y2 C29B 2.344(15)
Y2 N4 2.344(4)
Y2 O2 2.376(3)
Y2 C25 2.482(14)
Y2 C29 2.505(14)
Y2 C13 2.907(5)
Y2 C15 2.992(5)
Y2 C14 3.005(5)
N1 C2 1.334(6)
N1 C53 1.447(6)
N2 C4 1.333(6)
N2 C7 1.434(6)
N3 C13 1.336(6)
N3 C11 1.410(6)
N4 C15 1.288(6)
N4 C41 1.444(6)
O1 C36 1.444(7)
O1 C33 1.448(7)
O2 C40 1.438(7)
O2 C37 1.460(7)
Si1 C17 1.833(5)
Si1 C20 1.860(6)
Si1 C18 1.872(6)
Si1 C19 1.874(6)
Si2 C21 1.853(6)
Si2 C23 1.855(8)
Si2 C22 1.864(8)
Si2 C24 1.873(7)
Si3 C29 1.851(14)
Si3 C32 1.851(13)
Si3 C31 1.862(12)
Si3 C30 1.874(13)
Si4 C25 1.809(14)
Si4 C28 1.857(15)
Si4 C26 1.885(14)
Si4 C27 1.896(14)
Si3B C31B 1.729(12)
Si3B C29B 1.802(15)
Si3B C32B 1.883(15)
Si3B C30B 1.889(14)
Si4B C26B 1.804(15)
Si4B C25B 1.825(16)
Si4B C27B 1.892(15)
Si4B C28B 1.907(16)
C1 C2 1.515(7)
C1 H1A 0.9800
C1 H1B 0.9800
C1 H1C 0.9800
C2 C3 1.394(7)
C3 C4 1.395(7)
C3 H3 0.9500
C4 C5 1.507(7)
C5 H5A 0.9800
C5 H5B 0.9800
C5 H5C 0.9800
C6 C7 1.394(7)
C6 C11 1.394(7)
C6 H6 0.9500
C7 C8 1.391(7)
C8 C9 1.373(7)
C8 H8 0.9500
C9 C10 1.378(7)
C9 H9 0.9500
C10 C11 1.418(7)
C10 H10 0.9500
C12 C13 1.519(7)
C12 H12A 0.9800
C12 H12B 0.9800
C12 H12C 0.9800
C13 C14 1.400(7)
C14 C15 1.444(7)
C14 H14 0.9500
C15 C16 1.519(8)
C16 H16A 0.9800
C16 H16B 0.9800
C16 H16C 0.9800
C17 H17A 0.9900
C17 H17B 0.9900
C18 H18A 0.9800
C18 H18B 0.9800
C18 H18C 0.9800
C19 H19A 0.9800
C19 H19B 0.9800
C19 H19C 0.9800
C20 H20A 0.9800
C20 H20B 0.9800
C20 H20C 0.9800
C21 H21A 0.9900
C21 H21B 0.9900
C22 H22A 0.9800
C22 H22B 0.9800
C22 H22C 0.9800
C23 H23A 0.9800
C23 H23B 0.9800
C23 H23C 0.9800
C24 H24A 0.9800
C24 H24B 0.9800
C24 H24C 0.9800
C25 H25A 0.9900
C25 H25B 0.9900
C26 H26A 0.9800
C26 H26B 0.9800
C26 H26C 0.9800
C27 H27A 0.9800
C27 H27B 0.9800
C27 H27C 0.9800
C28 H28A 0.9800
C28 H28B 0.9800
C28 H28C 0.9800
C29 H29A 0.9900
C29 H29B 0.9900
C30 H30A 0.9800
C30 H30B 0.9800
C30 H30C 0.9800
C31 H31A 0.9800
C31 H31B 0.9800
C31 H31C 0.9800
C32 H32A 0.9800
C32 H32B 0.9800
C32 H32C 0.9800
C33 C34 1.498(9)
C33 H33A 0.9900
C33 H33B 0.9900
C34 C35 1.472(10)
C34 H34A 0.9900
C34 H34B 0.9900
C35 C36 1.446(9)
C35 H35A 0.9900
C35 H35B 0.9900
C36 H36A 0.9900
C36 H36B 0.9900
C37 C38 1.507(8)
C37 H37A 0.9900
C37 H37B 0.9900
C38 C39 1.512(9)
C38 H38A 0.9900
C38 H38B 0.9900
C39 C40 1.416(9)
C39 H39A 0.9900
C39 H39B 0.9900
C40 H40A 0.9900
C40 H40B 0.9900
C41 C42 1.406(7)
C41 C46 1.410(8)
C42 C43 1.385(8)
C42 C50 1.522(8)
C43 C44 1.372(9)
C43 H43 0.9500
C44 C45 1.355(9)
C44 H44 0.9500
C45 C46 1.388(8)
C45 H45 0.9500
C46 C47 1.529(8)
C47 C48 1.487(10)
C47 C49 1.532(10)
C47 H47 1.0000
C48 H48A 0.9800
C48 H48B 0.9800
C48 H48C 0.9800
C49 H49A 0.9800
C49 H49B 0.9800
C49 H49C 0.9800
C50 C52 1.514(8)
C50 C51 1.541(8)
C50 H50 1.0000
C51 H51A 0.9800
C51 H51B 0.9800
C51 H51C 0.9800
C52 H52A 0.9800
C52 H52B 0.9800
C52 H52C 0.9800
C53 C58 1.408(7)
C53 C54 1.413(7)
C54 C55 1.394(7)
C54 C62 1.517(8)
C55 C56 1.371(9)
C55 H55 0.9500
C56 C57 1.360(8)
C56 H56 0.9500
C57 C58 1.407(8)
C57 H57 0.9500
C58 C59 1.500(8)
C59 C61 1.549(9)
C59 C60 1.559(8)
C59 H59 1.0000
C60 H60A 0.9800
C60 H60B 0.9800
C60 H60C 0.9800
C61 H61A 0.9800
C61 H61B 0.9800
C61 H61C 0.9800
C62 C64 1.529(9)
C62 C63 1.529(8)
C62 H62 1.0000
C63 H63A 0.9800
C63 H63B 0.9800
C63 H63C 0.9800
C64 H64A 0.9800
C64 H64B 0.9800
C64 H64C 0.9800
C65 C66 1.459(16)
C65 H65A 0.9800
C65 H65B 0.9800
C65 H65C 0.9800
C66 C67 1.34(2)
C66 H66A 0.9900
C66 H66B 0.9900
C67 C68 1.281(17)
C67 H67A 0.9900
C67 H67B 0.9900
C68 C69 1.454(16)
C68 H68A 0.9900
C68 H68B 0.9900
C69 C70 1.382(9)
C69 H69A 0.9900
C69 H69B 0.9900
C70 H70A 0.9800
C70 H70B 0.9800
C70 H70C 0.9800
C25B H25C 0.9900
C25B H25D 0.9900
C26B H26D 0.9800
C26B H26E 0.9800
C26B H26F 0.9800
C27B H27D 0.9800
C27B H27E 0.9800
C27B H27F 0.9800
C28B H28D 0.9800
C28B H28E 0.9800
C28B H28F 0.9800
C29B H29C 0.9900
C29B H29D 0.9900
C30B H30D 0.9800
C30B H30E 0.9800
C30B H30F 0.9800
C31B H31D 0.9800
C31B H31E 0.9800
C31B H31F 0.9800
C32B H32D 0.9800
C32B H32E 0.9800
C32B H32F 0.9800
